data_8100559
loop_
_publ_author_name
'Wolf, Wojciech M.'

_publ_section_title
;
Crystal structure of benzoyl(4-chlorophenylhydrazono)methyl phenyl 
sulfone, C~20~H~15~ClN~2~O~3~S, and benzoyl(4-bromophenylhydrazono)
methyl phenyl sulfone, C~20~H~15~BrN~2~O~3~S, two isomorphous beta-
ketosulfones
;
_journal_issue 1
_journal_name_full 'Zeitschrift f\"ur Kristallographie - New Crystal Structures'
_journal_page_first 115
_journal_page_last 117
_journal_volume 217
_journal_year 2002
_chemical_formula_moiety 'C20 H15 Cl N2 O3 S'
_chemical_formula_structural 'C20 H15 Cl N2 O3 S'
_chemical_formula_sum 'C20 H15 Cl N2 O3 S'
_chemical_formula_weight 398.85
_space_group_IT_number 14
_symmetry_cell_setting monoclinic
_symmetry_space_group_name_Hall '-P 2ybc'
_symmetry_space_group_name_H-M 'P 1 21/c 1'
_cell_angle_alpha 90.00
_cell_angle_beta 107.34(2)
_cell_angle_gamma 90.00
_cell_formula_units_Z 4
_cell_length_a 11.227(3)
_cell_length_b 18.949(4)
_cell_length_c 9.156(2)
_cell_measurement_temperature 293(2)
_cell_volume 1859.3(8)
_diffrn_ambient_temperature 293(2)
_exptl_crystal_density_diffrn 1.425
_refine_diff_density_rms 0.086
_cod_original_sg_symbol_H-M 'P 21/c'
_cod_database_code 8100559

loop_
_symmetry_equiv_pos_as_xyz
'x, y, z'
'-x, y+1/2, -z+1/2'
'-x, -y, -z'
'x, -y-1/2, z-1/2'

loop_
_atom_site_label
_atom_site_type_symbol
_atom_site_fract_x
_atom_site_fract_y
_atom_site_fract_z
_atom_site_U_iso_or_equiv
_atom_site_adp_type
_atom_site_occupancy
_atom_site_calc_flag
_atom_site_refinement_flags
_atom_site_disorder_assembly
_atom_site_disorder_group
S S 0.85125(9) 0.19232(5) 0.35987(12) 0.0405(4) Uani 1 d . . .
Cl Cl 1.43759(17) 0.40591(12) 0.0269(3) 0.1153(8) Uani 1 d . . .
O1 O 0.8576(3) 0.16502(16) 0.5066(3) 0.0505(8) Uani 1 d . . .
O2 O 0.8590(3) 0.26797(15) 0.3450(4) 0.0572(9) Uani 1 d . . .
O3 O 0.9112(3) 0.04340(15) 0.3373(4) 0.0520(8) Uani 1 d . . .
N1 N 1.0576(3) 0.19431(17) 0.2569(4) 0.0409(8) Uani 1 d . . .
N2 N 1.0632(3) 0.26166(18) 0.2512(5) 0.0482(9) Uani 1 d . . .
H2 H 1.001(4) 0.2916(18) 0.284(2) 0.079(8) Uiso 1 calc R . .
C1 C 0.9741(3) 0.15718(19) 0.2946(4) 0.0367(9) Uani 1 d . . .
C2 C 0.9823(4) 0.07879(19) 0.2891(4) 0.0373(9) Uani 1 d . . .
C3 C 1.0753(4) 0.04464(19) 0.2255(5) 0.0384(9) Uani 1 d . . .
C4 C 1.1018(4) 0.0676(2) 0.0953(5) 0.0471(10) Uani 1 d . . .
H4 H 1.0652 0.1086 0.0457 0.052(6) Uiso 1 calc R . .
C5 C 1.1830(5) 0.0292(2) 0.0402(6) 0.0566(12) Uani 1 d . . .
H5 H 1.2015 0.0448 -0.0469 0.052(6) Uiso 1 calc R . .
C6 C 1.2371(5) -0.0314(3) 0.1103(7) 0.0630(14) Uani 1 d . . .
H6 H 1.2917 -0.0566 0.0711 0.052(6) Uiso 1 calc R . .
C7 C 1.2105(4) -0.0547(2) 0.2386(6) 0.0566(12) Uani 1 d . . .
H7 H 1.2475 -0.0958 0.2869 0.052(6) Uiso 1 calc R . .
C8 C 1.1292(4) -0.0177(2) 0.2966(5) 0.0438(10) Uani 1 d . . .
H8 H 1.1103 -0.0341 0.3829 0.052(6) Uiso 1 calc R . .
C9 C 0.7119(4) 0.1638(2) 0.2282(5) 0.0445(10) Uani 1 d . . .
C10 C 0.6710(5) 0.1965(3) 0.0881(6) 0.0616(13) Uani 1 d . . .
H10 H 0.7168 0.2335 0.0650 0.079(8) Uiso 1 calc R . .
C11 C 0.5629(5) 0.1748(4) -0.0179(7) 0.0822(18) Uani 1 d . . .
H11 H 0.5357 0.1958 -0.1140 0.079(8) Uiso 1 calc R . .
C12 C 0.4955(6) 0.1211(4) 0.0214(8) 0.086(2) Uani 1 d . . .
H12 H 0.4210 0.1067 -0.0485 0.079(8) Uiso 1 calc R . .
C13 C 0.5349(5) 0.0890(4) 0.1583(8) 0.0841(19) Uani 1 d . . .
H13 H 0.4881 0.0524 0.1808 0.079(8) Uiso 1 calc R . .
C14 C 0.6449(5) 0.1100(3) 0.2668(6) 0.0626(13) Uani 1 d . . .
H14 H 0.6720 0.0883 0.3622 0.079(8) Uiso 1 calc R . .
C15 C 1.1558(4) 0.2940(2) 0.1981(5) 0.0432(9) Uani 1 d . . .
C16 C 1.1513(4) 0.3651(2) 0.1809(5) 0.0508(11) Uani 1 d . . .
H16 H 1.0890 0.3908 0.2049 0.079(8) Uiso 1 calc R . .
C17 C 1.2370(4) 0.3991(2) 0.1291(5) 0.0528(11) Uani 1 d . . .
H17 H 1.2337 0.4479 0.1188 0.079(8) Uiso 1 calc R . .
C18 C 1.3281(4) 0.3618(3) 0.0921(6) 0.0541(11) Uani 1 d . . .
C19 C 1.3352(5) 0.2889(3) 0.1085(6) 0.0647(14) Uani 1 d . . .
H19 H 1.3967 0.2633 0.0828 0.079(8) Uiso 1 calc R . .
C20 C 1.2470(4) 0.2550(2) 0.1648(6) 0.0569(12) Uani 1 d . . .
H20 H 1.2505 0.2064 0.1794 0.079(8) Uiso 1 calc R . .

loop_
_atom_site_aniso_label
_atom_site_aniso_U_11
_atom_site_aniso_U_22
_atom_site_aniso_U_33
_atom_site_aniso_U_23
_atom_site_aniso_U_13
_atom_site_aniso_U_12
S 0.0386(6) 0.0328(6) 0.0529(6) 0.0005(4) 0.0179(4) 0.0021(4)
Cl 0.0847(12) 0.1217(15) 0.1602(19) 0.0292(13) 0.0680(13) -0.0294(11)
O1 0.0483(17) 0.0515(17) 0.0536(17) -0.0030(14) 0.0181(14) 0.0010(14)
O2 0.059(2) 0.0296(16) 0.095(2) 0.0012(15) 0.0411(19) 0.0042(13)
O3 0.0535(18) 0.0343(15) 0.078(2) 0.0040(14) 0.0345(16) -0.0030(13)
N1 0.0362(17) 0.0337(17) 0.0490(19) 0.0048(14) 0.0067(15) -0.0027(14)
N2 0.0419(19) 0.0345(18) 0.071(2) 0.0009(16) 0.0216(18) 0.0023(15)
C1 0.0334(18) 0.0281(19) 0.050(2) 0.0038(15) 0.0138(17) 0.0021(15)
C2 0.0373(19) 0.0278(18) 0.046(2) 0.0026(15) 0.0111(17) -0.0038(16)
C3 0.0376(19) 0.0264(18) 0.051(2) -0.0050(16) 0.0131(17) -0.0053(15)
C4 0.049(2) 0.036(2) 0.058(2) -0.0034(19) 0.018(2) -0.0100(18)
C5 0.061(3) 0.057(3) 0.062(3) -0.012(2) 0.033(2) -0.014(2)
C6 0.052(3) 0.052(3) 0.094(4) -0.017(3) 0.035(3) 0.002(2)
C7 0.048(2) 0.041(2) 0.079(3) -0.004(2) 0.016(2) 0.008(2)
C8 0.044(2) 0.033(2) 0.053(2) 0.0013(17) 0.0125(19) -0.0018(17)
C9 0.0322(19) 0.050(2) 0.052(2) 0.0012(19) 0.0144(18) 0.0071(18)
C10 0.049(3) 0.075(3) 0.062(3) 0.012(2) 0.018(2) 0.012(2)
C11 0.054(3) 0.120(5) 0.064(3) 0.004(3) 0.003(3) 0.020(3)
C12 0.044(3) 0.120(6) 0.084(4) -0.029(4) 0.003(3) 0.010(3)
C13 0.046(3) 0.095(5) 0.107(5) -0.015(4) 0.017(3) -0.021(3)
C14 0.051(3) 0.064(3) 0.073(3) 0.005(2) 0.019(2) -0.005(2)
C15 0.036(2) 0.043(2) 0.050(2) -0.0031(18) 0.0112(18) -0.0053(17)
C16 0.041(2) 0.045(2) 0.063(3) 0.000(2) 0.010(2) -0.0033(19)
C17 0.048(2) 0.042(2) 0.063(3) 0.002(2) 0.009(2) -0.0036(19)
C18 0.044(2) 0.051(3) 0.069(3) 0.004(2) 0.020(2) -0.011(2)
C19 0.048(3) 0.070(3) 0.081(4) -0.011(3) 0.025(3) 0.006(2)
C20 0.055(3) 0.031(2) 0.079(3) -0.004(2) 0.013(2) -0.0051(19)

loop_
_geom_bond_atom_site_label_1
_geom_bond_atom_site_label_2
_geom_bond_distance
_geom_bond_site_symmetry_2
_geom_bond_publ_flag
S O1 1.421(3) . y
S O2 1.445(3) . y
S C1 1.788(4) . y
S C9 1.752(4) . y
O3 C2 1.222(5) . y
N1 N2 1.279(5) . y
N1 C1 1.298(5) . y
N2 C15 1.412(5) . y
C1 C2 1.490(5) . y
C2 C3 1.486(5) . y
Cl C18 1.732(4) . y
C3 C8 1.396(5) . n
C3 C4 1.383(6) . n
C4 C5 1.375(6) . n
C5 C6 1.366(7) . n
C6 C7 1.369(7) . n
C7 C8 1.377(6) . n
C9 C10 1.374(7) . n
C9 C14 1.375(6) . n
C10 C11 1.372(8) . n
C11 C12 1.378(9) . n
C12 C13 1.343(10) . n
C13 C14 1.392(8) . n
C15 C16 1.356(6) . n
C15 C20 1.370(6) . n
C16 C17 1.355(6) . n
C17 C18 1.367(7) . n
C18 C19 1.390(7) . n
C19 C20 1.400(7) . n
N2 H2 1.01 . n
C4 H4 0.93 . n
C5 H5 0.93 . n
C6 H6 0.93 . n
C7 H7 0.93 . n
C8 H8 0.93 . n
C10 H10 0.93 . n
C11 H11 0.93 . n
C12 H12 0.93 . n
C13 H13 0.93 . n
C14 H14 0.93 . n
C16 H16 0.93 . n
C17 H17 0.93 . n
C19 H19 0.93 . n
C20 H20 0.93 . n

loop_
_cod_related_entry_id
_cod_related_entry_database
_cod_related_entry_code
1 ChemSpider 5006551
